data_1575542
loop_
_publ_author_name
'Jiang, Zhiyong'
'Ma, Xiangjun'
'Song, Kaixuan'
'Wang, Tianzhu'
'Dong, Mengxi'
'Liu, Hang'
'Gao, Hu'
'Wang, Xiaoqing'
'Zhao, Jing'
'Liu, Zhipeng'

_publ_section_title
;
 Shortwave infrared absorbing and fluorescent BODIPY J-aggregates for
 high-contrast <i>in vivo</i> imaging.
;
_journal_issue 38
_journal_name_full 'Chemical science'
_journal_page_first 17779
_journal_page_last 17792
_journal_paper_doi 10.1039/d5sc03864b
_journal_volume 16
_journal_year 2025
_chemical_formula_sum 'C82 H108 B2 F4 N4 O8'
_chemical_formula_weight 1375.34
_space_group_crystal_system triclinic
_space_group_IT_number 2
_space_group_name_Hall '-P 1'
_space_group_name_H-M_alt 'P -1'
_atom_sites_solution_hydrogens geom
_audit_creation_method SHELXL-2018/3
_audit_update_record
;
2024-11-08 deposited with the CCDC.	2025-08-26 downloaded from the CCDC.
;
_cell_angle_alpha 89.710(16)
_cell_angle_beta 82.835(15)
_cell_angle_gamma 62.505(14)
_cell_formula_units_Z 1
_cell_length_a 8.967(3)
_cell_length_b 9.236(3)
_cell_length_c 26.041(9)
_cell_measurement_reflns_used 7938
_cell_measurement_temperature 193(2)
_cell_measurement_theta_max 53.37
_cell_measurement_theta_min 2.98
_cell_volume 1894.8(11)
_computing_cell_refinement 'Bruker SAINT'
_computing_data_collection 'Bruker APEX2'
_computing_data_reduction 'Bruker SAINT'
_computing_molecular_graphics 'Bruker SHELXTL'
_computing_publication_material 'Bruker SHELXTL'
_computing_structure_refinement 'SHELXL-2018/3 (Sheldrick, 2018)'
_computing_structure_solution 'SHELXT 2014/5 (Sheldrick, 2014)'
_diffrn_ambient_temperature 193(2)
_diffrn_measured_fraction_theta_full 0.991
_diffrn_measured_fraction_theta_max 0.991
_diffrn_measurement_device_type 'Bruker APEX-II CCD'
_diffrn_measurement_method '\f and \w scans'
_diffrn_radiation_type GaK\a
_diffrn_radiation_wavelength 1.34139
_diffrn_reflns_av_R_equivalents 0.0747
_diffrn_reflns_av_unetI/netI 0.0724
_diffrn_reflns_Laue_measured_fraction_full 0.991
_diffrn_reflns_Laue_measured_fraction_max 0.991
_diffrn_reflns_limit_h_max 10
_diffrn_reflns_limit_h_min -10
_diffrn_reflns_limit_k_max 10
_diffrn_reflns_limit_k_min -10
_diffrn_reflns_limit_l_max 30
_diffrn_reflns_limit_l_min -30
_diffrn_reflns_number 21843
_diffrn_reflns_point_group_measured_fraction_full 0.991
_diffrn_reflns_point_group_measured_fraction_max 0.991
_diffrn_reflns_theta_full 52.096
_diffrn_reflns_theta_max 52.096
_diffrn_reflns_theta_min 2.981
_exptl_absorpt_coefficient_mu 0.425
_exptl_absorpt_correction_type none
_exptl_crystal_density_diffrn 1.205
_exptl_crystal_description block
_exptl_crystal_F_000 738
_refine_diff_density_max 0.491
_refine_diff_density_min -0.272
_refine_diff_density_rms 0.063
_refine_ls_extinction_method none
_refine_ls_goodness_of_fit_ref 1.397
_refine_ls_hydrogen_treatment constr
_refine_ls_matrix_type full
_refine_ls_number_parameters 454
_refine_ls_number_reflns 6416
_refine_ls_number_restraints 0
_refine_ls_restrained_S_all 1.397
_refine_ls_R_factor_all 0.1240
_refine_ls_R_factor_gt 0.0919
_refine_ls_shift/su_max 0.000
_refine_ls_shift/su_mean 0.000
_refine_ls_structure_factor_coef Fsqd
_refine_ls_weighting_details 'w=1/[\s^2^(Fo^2^)+(0.1000P)^2^+0.2284P] where P=(Fo^2^+2Fc^2^)/3'
_refine_ls_weighting_scheme calc
_refine_ls_wR_factor_gt 0.2445
_refine_ls_wR_factor_ref 0.2712
_reflns_Friedel_coverage 0.000
_reflns_number_gt 4172
_reflns_number_total 6416
_reflns_threshold_expression 'I > 2\s(I)'
_cod_data_source_file d5sc03864b2.cif
_cod_data_source_block s_a
_cod_depositor_comments 'Adding full bibliography for 1575540--1575543.cif.'
_cod_original_cell_volume 1894.9(11)
_cod_database_code 1575542
_shelx_shelxl_version_number 2018/3
_shelx_space_group_comment
;
The symmetry employed for this shelxl refinement is uniquely defined
by the following loop, which should always be used as a source of
symmetry information in preference to the above space-group names.
They are only intended as comments.
;

loop_
_space_group_symop_operation_xyz
'x, y, z'
'-x, -y, -z'

loop_
_atom_site_label
_atom_site_type_symbol
_atom_site_fract_x
_atom_site_fract_y
_atom_site_fract_z
_atom_site_U_iso_or_equiv
_atom_site_adp_type
_atom_site_occupancy
_atom_site_site_symmetry_order
_atom_site_calc_flag
_atom_site_refinement_flags_posn
_atom_site_refinement_flags_adp
_atom_site_refinement_flags_occupancy
_atom_site_disorder_assembly
_atom_site_disorder_group
F2 F 0.2294(2) 1.1753(2) 0.61115(7) 0.0818(6) Uani 1 1 d . . . . .
F1 F 0.4199(2) 1.0173(3) 0.66340(7) 0.0872(6) Uani 1 1 d . . . . .
O4 O 1.2532(3) 0.8652(3) 0.41565(8) 0.0803(7) Uani 1 1 d . . . . .
N004 N 0.3726(3) 0.8856(3) 0.59135(10) 0.0726(7) Uani 1 1 d . . . . .
O3 O -0.0490(3) 0.7056(4) 0.62055(12) 0.1076(9) Uani 1 1 d . . . . .
N006 N 0.1524(3) 1.0058(4) 0.66948(11) 0.0831(9) Uani 1 1 d . . . . .
C23 C 1.1271(4) 0.9289(4) 0.45722(11) 0.0683(8) Uani 1 1 d . . . . .
C18 C 0.5101(4) 0.8496(4) 0.55414(13) 0.0728(9) Uani 1 1 d . . . . .
C21 C 0.8746(3) 0.9459(4) 0.51097(11) 0.0672(8) Uani 1 1 d . . . . .
O1 O 0.1144(4) 1.5536(6) 0.84267(13) 0.1370(14) Uani 1 1 d . . . . .
C19 C 0.6165(4) 0.9264(4) 0.55452(12) 0.0718(8) Uani 1 1 d . . . . .
H19 H 0.591587 1.008222 0.580858 0.086 Uiso 1 1 calc R U . . .
C15 C 0.3013(4) 0.7863(4) 0.57948(14) 0.0761(9) Uani 1 1 d . . . . .
C22 C 1.0065(4) 0.8764(4) 0.46817(11) 0.0698(8) Uani 1 1 d . . . . .
H22 H 1.011242 0.791365 0.446566 0.084 Uiso 1 1 calc R U . . .
C12 C 0.1626(4) 0.7918(5) 0.61174(15) 0.0837(10) Uani 1 1 d . . . . .
C20 C 0.7531(4) 0.8833(4) 0.51753(12) 0.0719(8) Uani 1 1 d . . . . .
H20 H 0.771219 0.800451 0.492463 0.086 Uiso 1 1 calc R U . . .
C13 C 0.1011(4) 0.6702(5) 0.5985(2) 0.0984(13) Uani 1 1 d . . . . .
C11 C 0.0904(4) 0.8986(5) 0.65641(16) 0.0870(11) Uani 1 1 d . . . . .
C32 C 1.4277(5) -0.1331(6) 0.15669(14) 0.0919(11) Uani 1 1 d . . . . .
H32A H 1.398388 -0.174197 0.189597 0.110 Uiso 1 1 calc R U . . .
H32B H 1.552705 -0.191961 0.147739 0.110 Uiso 1 1 calc R U . . .
C16 C 0.5230(4) 0.7262(5) 0.51790(14) 0.0799(9) Uani 1 1 d . . . . .
H16 H 0.606817 0.678329 0.488415 0.096 Uiso 1 1 calc R U . . .
C2 C 0.1372(5) 1.3216(6) 0.72475(15) 0.0957(12) Uani 1 1 d . . . . .
H2 H 0.163899 1.319004 0.688188 0.115 Uiso 1 1 calc R U . . .
C17 C 0.3948(4) 0.6903(5) 0.53319(15) 0.0831(10) Uani 1 1 d . . . . .
H17 H 0.371389 0.614206 0.515966 0.100 Uiso 1 1 calc R U . . .
C3 C 0.0907(4) 1.2070(6) 0.74575(14) 0.0931(12) Uani 1 1 d . . . . .
C24 C 1.2748(4) 0.7216(5) 0.38642(13) 0.0842(10) Uani 1 1 d . . . . .
H24A H 1.177686 0.749859 0.367026 0.101 Uiso 1 1 calc R U . . .
H24B H 1.281286 0.635363 0.410146 0.101 Uiso 1 1 calc R U . . .
C4 C 0.1459(5) 1.4386(6) 0.75503(16) 0.1003(13) Uani 1 1 d . . . . .
H4 H 0.176591 1.515754 0.739266 0.120 Uiso 1 1 calc R U . . .
C8 C 0.0670(5) 1.0851(6) 0.71626(15) 0.0923(11) Uani 1 1 d . . . . .
O2 O 0.1872(5) 0.5478(6) 0.5730(2) 0.1732(19) Uani 1 1 d . . . . .
C27 C 1.4020(5) 0.4823(5) 0.28117(13) 0.0912(11) Uani 1 1 d . . . . .
H27A H 1.423708 0.540056 0.251328 0.109 Uiso 1 1 calc R U . . .
H27B H 1.278240 0.536004 0.292881 0.109 Uiso 1 1 calc R U . . .
C34 C 1.3840(5) -0.3503(6) 0.10960(15) 0.0970(12) Uani 1 1 d . . . . .
H34A H 1.338321 -0.377606 0.142710 0.116 Uiso 1 1 calc R U . . .
H34B H 1.508421 -0.421076 0.104302 0.116 Uiso 1 1 calc R U . . .
C28 C 1.4616(5) 0.3045(6) 0.26414(15) 0.0971(12) Uani 1 1 d . . . . .
H28A H 1.586173 0.252439 0.254074 0.117 Uiso 1 1 calc R U . . .
H28B H 1.439283 0.249428 0.294644 0.117 Uiso 1 1 calc R U . . .
B1 B 0.2964(4) 1.0271(5) 0.63450(15) 0.0750(10) Uani 1 1 d . . . . .
C29 C 1.3861(5) 0.2703(6) 0.22065(15) 0.0985(12) Uani 1 1 d . . . . .
H29A H 1.415443 0.317026 0.189033 0.118 Uiso 1 1 calc R U . . .
H29B H 1.260921 0.326632 0.229354 0.118 Uiso 1 1 calc R U . . .
C26 C 1.4933(5) 0.4952(6) 0.32489(15) 0.0941(12) Uani 1 1 d . . . . .
H26A H 1.480637 0.426317 0.352597 0.113 Uiso 1 1 calc R U . . .
H26B H 1.615737 0.447228 0.311541 0.113 Uiso 1 1 calc R U . . .
C33 C 1.3504(5) -0.1762(6) 0.11493(15) 0.0961(12) Uani 1 1 d . . . . .
H33A H 1.225993 -0.105996 0.121411 0.115 Uiso 1 1 calc R U . . .
H33B H 1.392114 -0.147907 0.081323 0.115 Uiso 1 1 calc R U . . .
C30 C 1.4452(5) 0.0893(6) 0.20887(15) 0.0956(12) Uani 1 1 d . . . . .
H30A H 1.570437 0.034191 0.200564 0.115 Uiso 1 1 calc R U . . .
H30B H 1.416432 0.043721 0.240841 0.115 Uiso 1 1 calc R U . . .
C31 C 1.3748(5) 0.0458(6) 0.16589(15) 0.0984(12) Uani 1 1 d . . . . .
H31A H 1.409105 0.085614 0.133445 0.118 Uiso 1 1 calc R U . . .
H31B H 1.249418 0.105325 0.173175 0.118 Uiso 1 1 calc R U . . .
C35 C 1.3107(5) -0.3919(6) 0.06640(16) 0.0994(12) Uani 1 1 d . . . . .
H35A H 1.367567 -0.377926 0.033047 0.119 Uiso 1 1 calc R U . . .
H35B H 1.189053 -0.311275 0.069076 0.119 Uiso 1 1 calc R U . . .
C25 C 1.4388(4) 0.6617(5) 0.34911(15) 0.0916(11) Uani 1 1 d . . . . .
H25A H 1.422520 0.739679 0.321520 0.110 Uiso 1 1 calc R U . . .
H25B H 1.529401 0.658439 0.368009 0.110 Uiso 1 1 calc R U . . .
C5 C 0.1097(5) 1.4437(7) 0.80869(16) 0.1096(16) Uani 1 1 d . . . . .
C36 C 1.3244(5) -0.5618(6) 0.06441(16) 0.1013(12) Uani 1 1 d . . . . .
H36A H 1.445128 -0.642267 0.064237 0.122 Uiso 1 1 calc R U . . .
H36B H 1.260523 -0.572948 0.096720 0.122 Uiso 1 1 calc R U . . .
C9 C -0.0389(5) 0.9170(7) 0.69683(19) 0.1069(14) Uani 1 1 d . . . . .
H9 H -0.105996 0.861760 0.698327 0.128 Uiso 1 1 calc R U . . .
C10 C -0.0501(5) 1.0277(7) 0.73312(19) 0.1152(16) Uani 1 1 d . . . . .
H10 H -0.125037 1.061028 0.764855 0.138 Uiso 1 1 calc R U . . .
C37 C 1.2619(5) -0.6069(6) 0.01943(17) 0.1037(13) Uani 1 1 d . . . . .
H37A H 1.333658 -0.607196 -0.012757 0.124 Uiso 1 1 calc R U . . .
H37B H 1.144881 -0.520596 0.017407 0.124 Uiso 1 1 calc R U . . .
C6 C 0.0648(6) 1.3319(8) 0.83097(17) 0.1162(16) Uani 1 1 d . . . . .
H6 H 0.041595 1.333601 0.867631 0.139 Uiso 1 1 calc R U . . .
C39 C 1.2201(5) -0.8276(6) -0.02672(16) 0.1016(12) Uani 1 1 d . . . . .
H39A H 1.107339 -0.743763 -0.033944 0.122 Uiso 1 1 calc R U . . .
H39B H 1.304353 -0.835292 -0.056447 0.122 Uiso 1 1 calc R U . . .
C38 C 1.2608(6) -0.7695(7) 0.02087(17) 0.1103(14) Uani 1 1 d . . . . .
H38A H 1.373960 -0.853235 0.027806 0.132 Uiso 1 1 calc R U . . .
H38B H 1.177336 -0.763498 0.050580 0.132 Uiso 1 1 calc R U . . .
C14 C -0.1084(6) 0.5868(6) 0.6103(2) 0.1158(15) Uani 1 1 d . . . . .
H14A H -0.091596 0.561984 0.572858 0.174 Uiso 1 1 calc R U . . .
H14B H -0.229297 0.632483 0.623715 0.174 Uiso 1 1 calc R U . . .
H14C H -0.043996 0.486353 0.627499 0.174 Uiso 1 1 calc R U . . .
C7 C 0.0534(6) 1.2176(7) 0.80050(17) 0.1170(16) Uani 1 1 d . . . . .
H7 H 0.019351 1.143161 0.816667 0.140 Uiso 1 1 calc R U . . .
C40 C 1.2182(7) -0.9880(7) -0.0240(2) 0.1229(16) Uani 1 1 d . . . . .
H40A H 1.128683 -0.978161 0.004257 0.147 Uiso 1 1 calc R U . . .
H40B H 1.328304 -1.070444 -0.014562 0.147 Uiso 1 1 calc R U . . .
C41 C 1.1882(6) -1.0504(7) -0.07258(18) 0.1199(16) Uani 1 1 d . . . . .
H41A H 1.076484 -0.973229 -0.081406 0.180 Uiso 1 1 calc R U . . .
H41B H 1.192113 -1.157135 -0.067171 0.180 Uiso 1 1 calc R U . . .
H41C H 1.276245 -1.061728 -0.100979 0.180 Uiso 1 1 calc R U . . .
C1 C 0.1693(9) 1.6630(9) 0.8226(2) 0.150(2) Uani 1 1 d . . . . .
H1A H 0.284234 1.602348 0.803766 0.225 Uiso 1 1 calc R U . . .
H1B H 0.170118 1.731701 0.851026 0.225 Uiso 1 1 calc R U . . .
H1C H 0.092380 1.732128 0.798912 0.225 Uiso 1 1 calc R U . . .

loop_
_atom_site_aniso_label
_atom_site_aniso_U_11
_atom_site_aniso_U_22
_atom_site_aniso_U_33
_atom_site_aniso_U_23
_atom_site_aniso_U_13
_atom_site_aniso_U_12
F2 0.0857(11) 0.0826(13) 0.0748(11) 0.0074(9) -0.0018(9) -0.0394(10)
F1 0.0772(11) 0.1142(17) 0.0758(11) 0.0093(11) -0.0034(9) -0.0509(11)
O4 0.0727(12) 0.0996(18) 0.0732(13) -0.0111(12) 0.0088(10) -0.0485(12)
N004 0.0613(13) 0.0768(18) 0.0824(16) 0.0119(14) -0.0042(12) -0.0358(13)
O3 0.0864(16) 0.128(2) 0.126(2) 0.0097(18) -0.0011(15) -0.0681(17)
N006 0.0660(14) 0.098(2) 0.0800(17) 0.0142(16) -0.0024(13) -0.0357(15)
C23 0.0615(15) 0.085(2) 0.0582(15) 0.0008(15) 0.0008(12) -0.0358(15)
C18 0.0578(15) 0.083(2) 0.0756(18) 0.0113(17) -0.0051(13) -0.0326(15)
C21 0.0593(15) 0.082(2) 0.0631(16) 0.0034(15) -0.0030(12) -0.0371(15)
O1 0.118(2) 0.190(4) 0.096(2) -0.027(2) 0.0020(17) -0.069(3)
C19 0.0631(16) 0.082(2) 0.0735(18) 0.0080(16) -0.0034(13) -0.0376(15)
C15 0.0621(16) 0.076(2) 0.096(2) 0.0175(18) -0.0128(16) -0.0359(15)
C22 0.0669(16) 0.082(2) 0.0630(16) -0.0016(15) -0.0036(13) -0.0384(15)
C12 0.0640(17) 0.084(2) 0.104(3) 0.021(2) -0.0051(17) -0.0369(17)
C20 0.0632(16) 0.083(2) 0.0723(18) 0.0071(16) -0.0087(13) -0.0372(15)
C13 0.0617(18) 0.077(3) 0.154(4) 0.016(3) 0.005(2) -0.0351(18)
C11 0.0695(18) 0.098(3) 0.102(3) 0.023(2) -0.0070(18) -0.0478(19)
C32 0.084(2) 0.109(3) 0.080(2) -0.001(2) 0.0005(17) -0.045(2)
C16 0.0624(16) 0.083(2) 0.090(2) 0.0037(18) -0.0040(15) -0.0321(16)
C2 0.084(2) 0.125(4) 0.073(2) 0.003(2) -0.0025(17) -0.046(2)
C17 0.0667(17) 0.086(3) 0.099(2) 0.007(2) -0.0114(17) -0.0370(17)
C3 0.0663(18) 0.122(3) 0.076(2) 0.010(2) 0.0052(15) -0.034(2)
C24 0.0776(19) 0.108(3) 0.0706(18) -0.0107(19) 0.0021(15) -0.0487(19)
C4 0.086(2) 0.126(4) 0.085(2) -0.007(2) -0.0023(18) -0.049(2)
C8 0.079(2) 0.109(3) 0.081(2) 0.007(2) 0.0039(17) -0.041(2)
O2 0.119(3) 0.145(4) 0.270(5) -0.048(4) 0.055(3) -0.093(3)
C27 0.087(2) 0.103(3) 0.0708(19) -0.0042(19) -0.0025(16) -0.036(2)
C34 0.089(2) 0.107(3) 0.090(2) -0.001(2) -0.0028(19) -0.044(2)
C28 0.095(2) 0.105(3) 0.085(2) -0.006(2) -0.0117(19) -0.041(2)
B1 0.0633(18) 0.090(3) 0.076(2) 0.008(2) -0.0048(16) -0.0405(19)
C29 0.098(2) 0.110(3) 0.081(2) -0.003(2) -0.0098(19) -0.044(2)
C26 0.081(2) 0.114(3) 0.082(2) -0.012(2) 0.0007(17) -0.043(2)
C33 0.092(2) 0.110(3) 0.088(2) -0.003(2) -0.0044(19) -0.051(2)
C30 0.092(2) 0.108(3) 0.083(2) -0.006(2) -0.0066(18) -0.043(2)
C31 0.093(2) 0.119(4) 0.084(2) -0.001(2) -0.0072(19) -0.050(2)
C35 0.092(2) 0.111(3) 0.091(2) -0.002(2) -0.0076(19) -0.045(2)
C25 0.0754(19) 0.109(3) 0.087(2) -0.018(2) 0.0126(17) -0.045(2)
C5 0.081(2) 0.152(4) 0.075(2) -0.022(3) 0.0017(18) -0.039(3)
C36 0.096(3) 0.108(3) 0.095(3) -0.006(2) -0.007(2) -0.045(2)
C9 0.083(2) 0.126(4) 0.113(3) 0.010(3) 0.014(2) -0.056(2)
C10 0.087(2) 0.156(5) 0.104(3) 0.008(3) 0.021(2) -0.066(3)
C37 0.095(3) 0.115(4) 0.101(3) -0.004(2) -0.012(2) -0.049(2)
C6 0.105(3) 0.166(5) 0.071(2) -0.004(3) 0.007(2) -0.062(3)
C39 0.097(3) 0.114(3) 0.094(3) -0.005(2) -0.008(2) -0.049(2)
C38 0.113(3) 0.122(4) 0.097(3) -0.010(3) -0.008(2) -0.057(3)
C14 0.093(3) 0.124(4) 0.156(4) 0.035(3) -0.025(3) -0.071(3)
C7 0.102(3) 0.157(5) 0.081(2) 0.007(3) 0.009(2) -0.056(3)
C40 0.133(4) 0.144(5) 0.110(3) -0.004(3) -0.013(3) -0.081(3)
C41 0.119(3) 0.138(4) 0.108(3) -0.017(3) -0.015(3) -0.064(3)
C1 0.154(5) 0.171(6) 0.117(4) -0.041(4) 0.000(4) -0.073(5)

loop_
_atom_type_symbol
_atom_type_description
_atom_type_scat_dispersion_real
_atom_type_scat_dispersion_imag
_atom_type_scat_source
C C 0.0137 0.0067 'International Tables Vol C Tables 4.2.6.8 and 6.1.1.4'
H H 0.0000 0.0000 'International Tables Vol C Tables 4.2.6.8 and 6.1.1.4'
B B 0.0070 0.0029 'International Tables Vol C Tables 4.2.6.8 and 6.1.1.4'
F F 0.0583 0.0400 'International Tables Vol C Tables 4.2.6.8 and 6.1.1.4'
N N 0.0241 0.0134 'International Tables Vol C Tables 4.2.6.8 and 6.1.1.4'
O O 0.0389 0.0241 'International Tables Vol C Tables 4.2.6.8 and 6.1.1.4'

loop_
_geom_angle_atom_site_label_1
_geom_angle_atom_site_label_2
_geom_angle_atom_site_label_3
_geom_angle
_geom_angle_site_symmetry_1
_geom_angle_site_symmetry_3
_geom_angle_publ_flag
C23 O4 C24 118.6(3) . . ?
C18 N004 C15 107.4(3) . . ?
C18 N004 B1 126.2(3) . . ?
C15 N004 B1 126.0(3) . . ?
C13 O3 C14 115.5(4) . . ?
C8 N006 C11 108.6(3) . . ?
C8 N006 B1 127.4(4) . . ?
C11 N006 B1 124.0(3) . . ?
O4 C23 C22 122.6(3) . . ?
O4 C23 C21 116.8(3) . 2_776 ?
C22 C23 C21 120.6(3) . 2_776 ?
N004 C18 C19 123.0(3) . . ?
N004 C18 C16 108.2(3) . . ?
C19 C18 C16 128.8(3) . . ?
C23 C21 C22 117.5(3) 2_776 . ?
C23 C21 C20 125.9(3) 2_776 . ?
C22 C21 C20 116.6(3) . . ?
C5 O1 C1 117.9(4) . . ?
C20 C19 C18 120.5(3) . . ?
C20 C19 H19 119.7 . . ?
C18 C19 H19 119.7 . . ?
C12 C15 N004 120.3(4) . . ?
C12 C15 C17 131.2(4) . . ?
N004 C15 C17 108.5(3) . . ?
C23 C22 C21 121.9(3) . . ?
C23 C22 H22 119.1 . . ?
C21 C22 H22 119.1 . . ?
C15 C12 C11 121.0(4) . . ?
C15 C12 C13 117.1(4) . . ?
C11 C12 C13 121.8(3) . . ?
C19 C20 C21 129.1(4) . . ?
C19 C20 H20 115.5 . . ?
C21 C20 H20 115.5 . . ?
O2 C13 O3 122.3(4) . . ?
O2 C13 C12 123.1(4) . . ?
O3 C13 C12 114.4(4) . . ?
N006 C11 C12 121.5(3) . . ?
N006 C11 C9 106.9(4) . . ?
C12 C11 C9 131.6(4) . . ?
C31 C32 C33 116.1(4) . . ?
C31 C32 H32A 108.3 . . ?
C33 C32 H32A 108.3 . . ?
C31 C32 H32B 108.3 . . ?
C33 C32 H32B 108.3 . . ?
H32A C32 H32B 107.4 . . ?
C17 C16 C18 107.9(3) . . ?
C17 C16 H16 126.1 . . ?
C18 C16 H16 126.1 . . ?
C4 C2 C3 122.4(4) . . ?
C4 C2 H2 118.8 . . ?
C3 C2 H2 118.8 . . ?
C16 C17 C15 108.0(4) . . ?
C16 C17 H17 126.0 . . ?
C15 C17 H17 126.0 . . ?
C2 C3 C7 115.7(5) . . ?
C2 C3 C8 126.0(3) . . ?
C7 C3 C8 118.2(4) . . ?
O4 C24 C25 107.2(3) . . ?
O4 C24 H24A 110.3 . . ?
C25 C24 H24A 110.3 . . ?
O4 C24 H24B 110.3 . . ?
C25 C24 H24B 110.3 . . ?
H24A C24 H24B 108.5 . . ?
C2 C4 C5 120.0(5) . . ?
C2 C4 H4 120.0 . . ?
C5 C4 H4 120.0 . . ?
N006 C8 C10 107.6(4) . . ?
N006 C8 C3 128.0(3) . . ?
C10 C8 C3 124.4(4) . . ?
C26 C27 C28 111.2(3) . . ?
C26 C27 H27A 109.4 . . ?
C28 C27 H27A 109.4 . . ?
C26 C27 H27B 109.4 . . ?
C28 C27 H27B 109.4 . . ?
H27A C27 H27B 108.0 . . ?
C33 C34 C35 116.0(4) . . ?
C33 C34 H34A 108.3 . . ?
C35 C34 H34A 108.3 . . ?
C33 C34 H34B 108.3 . . ?
C35 C34 H34B 108.3 . . ?
H34A C34 H34B 107.4 . . ?
C29 C28 C27 118.0(4) . . ?
C29 C28 H28A 107.8 . . ?
C27 C28 H28A 107.8 . . ?
C29 C28 H28B 107.8 . . ?
C27 C28 H28B 107.8 . . ?
H28A C28 H28B 107.2 . . ?
F1 B1 F2 110.0(3) . . ?
F1 B1 N004 110.7(3) . . ?
F2 B1 N004 108.7(3) . . ?
F1 B1 N006 110.7(3) . . ?
F2 B1 N006 110.7(3) . . ?
N004 B1 N006 106.0(3) . . ?
C28 C29 C30 113.9(4) . . ?
C28 C29 H29A 108.8 . . ?
C30 C29 H29A 108.8 . . ?
C28 C29 H29B 108.8 . . ?
C30 C29 H29B 108.8 . . ?
H29A C29 H29B 107.7 . . ?
C25 C26 C27 117.8(4) . . ?
C25 C26 H26A 107.9 . . ?
C27 C26 H26A 107.9 . . ?
C25 C26 H26B 107.9 . . ?
C27 C26 H26B 107.9 . . ?
H26A C26 H26B 107.2 . . ?
C34 C33 C32 116.9(4) . . ?
C34 C33 H33A 108.1 . . ?
C32 C33 H33A 108.1 . . ?
C34 C33 H33B 108.1 . . ?
C32 C33 H33B 108.1 . . ?
H33A C33 H33B 107.3 . . ?
C31 C30 C29 117.0(4) . . ?
C31 C30 H30A 108.1 . . ?
C29 C30 H30A 108.1 . . ?
C31 C30 H30B 108.1 . . ?
C29 C30 H30B 108.1 . . ?
H30A C30 H30B 107.3 . . ?
C30 C31 C32 116.1(4) . . ?
C30 C31 H31A 108.3 . . ?
C32 C31 H31A 108.3 . . ?
C30 C31 H31B 108.3 . . ?
C32 C31 H31B 108.3 . . ?
H31A C31 H31B 107.4 . . ?
C34 C35 C36 116.8(4) . . ?
C34 C35 H35A 108.1 . . ?
C36 C35 H35A 108.1 . . ?
C34 C35 H35B 108.1 . . ?
C36 C35 H35B 108.1 . . ?
H35A C35 H35B 107.3 . . ?
C26 C25 C24 111.9(3) . . ?
C26 C25 H25A 109.2 . . ?
C24 C25 H25A 109.2 . . ?
C26 C25 H25B 109.2 . . ?
C24 C25 H25B 109.2 . . ?
H25A C25 H25B 107.9 . . ?
O1 C5 C6 115.3(4) . . ?
O1 C5 C4 125.2(6) . . ?
C6 C5 C4 119.4(5) . . ?
C37 C36 C35 116.7(4) . . ?
C37 C36 H36A 108.1 . . ?
C35 C36 H36A 108.1 . . ?
C37 C36 H36B 108.1 . . ?
C35 C36 H36B 108.1 . . ?
H36A C36 H36B 107.3 . . ?
C10 C9 C11 107.9(4) . . ?
C10 C9 H9 126.1 . . ?
C11 C9 H9 126.1 . . ?
C9 C10 C8 109.0(4) . . ?
C9 C10 H10 125.5 . . ?
C8 C10 H10 125.5 . . ?
C36 C37 C38 115.9(4) . . ?
C36 C37 H37A 108.3 . . ?
C38 C37 H37A 108.3 . . ?
C36 C37 H37B 108.3 . . ?
C38 C37 H37B 108.3 . . ?
H37A C37 H37B 107.4 . . ?
C7 C6 C5 120.3(4) . . ?
C7 C6 H6 119.9 . . ?
C5 C6 H6 119.9 . . ?
C40 C39 C38 115.9(4) . . ?
C40 C39 H39A 108.3 . . ?
C38 C39 H39A 108.3 . . ?
C40 C39 H39B 108.3 . . ?
C38 C39 H39B 108.3 . . ?
H39A C39 H39B 107.4 . . ?
C39 C38 C37 117.0(4) . . ?
C39 C38 H38A 108.0 . . ?
C37 C38 H38A 108.0 . . ?
C39 C38 H38B 108.0 . . ?
C37 C38 H38B 108.0 . . ?
H38A C38 H38B 107.3 . . ?
O3 C14 H14A 109.5 . . ?
O3 C14 H14B 109.5 . . ?
H14A C14 H14B 109.5 . . ?
O3 C14 H14C 109.5 . . ?
H14A C14 H14C 109.5 . . ?
H14B C14 H14C 109.5 . . ?
C6 C7 C3 122.2(5) . . ?
C6 C7 H7 118.9 . . ?
C3 C7 H7 118.9 . . ?
C39 C40 C41 115.7(5) . . ?
C39 C40 H40A 108.4 . . ?
C41 C40 H40A 108.4 . . ?
C39 C40 H40B 108.4 . . ?
C41 C40 H40B 108.4 . . ?
H40A C40 H40B 107.4 . . ?
C40 C41 H41A 109.5 . . ?
C40 C41 H41B 109.5 . . ?
H41A C41 H41B 109.5 . . ?
C40 C41 H41C 109.5 . . ?
H41A C41 H41C 109.5 . . ?
H41B C41 H41C 109.5 . . ?
O1 C1 H1A 109.5 . . ?
O1 C1 H1B 109.5 . . ?
H1A C1 H1B 109.5 . . ?
O1 C1 H1C 109.5 . . ?
H1A C1 H1C 109.5 . . ?
H1B C1 H1C 109.5 . . ?

loop_
_geom_bond_atom_site_label_1
_geom_bond_atom_site_label_2
_geom_bond_distance
_geom_bond_site_symmetry_2
_geom_bond_publ_flag
F2 B1 1.388(5) . ?
F1 B1 1.384(4) . ?
O4 C23 1.372(4) . ?
O4 C24 1.453(4) . ?
N004 C18 1.377(4) . ?
N004 C15 1.393(4) . ?
N004 B1 1.561(5) . ?
O3 C13 1.285(4) . ?
O3 C14 1.461(5) . ?
N006 C8 1.366(5) . ?
N006 C11 1.402(5) . ?
N006 B1 1.573(5) . ?
C23 C22 1.376(4) . ?
C23 C21 1.419(5) 2_776 ?
C18 C19 1.429(5) . ?
C18 C16 1.437(5) . ?
C21 C22 1.425(4) . ?
C21 C20 1.443(5) . ?
O1 C5 1.369(6) . ?
O1 C1 1.388(8) . ?
C19 C20 1.359(4) . ?
C19 H19 0.9500 . ?
C15 C12 1.391(5) . ?
C15 C17 1.419(5) . ?
C22 H22 0.9500 . ?
C12 C11 1.407(6) . ?
C12 C13 1.519(6) . ?
C20 H20 0.9500 . ?
C13 O2 1.179(6) . ?
C11 C9 1.412(5) . ?
C32 C31 1.505(6) . ?
C32 C33 1.506(6) . ?
C32 H32A 0.9900 . ?
C32 H32B 0.9900 . ?
C16 C17 1.351(5) . ?
C16 H16 0.9500 . ?
C2 C4 1.378(6) . ?
C2 C3 1.392(6) . ?
C2 H2 0.9500 . ?
C17 H17 0.9500 . ?
C3 C7 1.417(6) . ?
C3 C8 1.474(6) . ?
C24 C25 1.520(5) . ?
C24 H24A 0.9900 . ?
C24 H24B 0.9900 . ?
C4 C5 1.391(6) . ?
C4 H4 0.9500 . ?
C8 C10 1.404(6) . ?
C27 C26 1.518(5) . ?
C27 C28 1.522(6) . ?
C27 H27A 0.9900 . ?
C27 H27B 0.9900 . ?
C34 C33 1.497(6) . ?
C34 C35 1.506(6) . ?
C34 H34A 0.9900 . ?
C34 H34B 0.9900 . ?
C28 C29 1.494(5) . ?
C28 H28A 0.9900 . ?
C28 H28B 0.9900 . ?
C29 C30 1.522(6) . ?
C29 H29A 0.9900 . ?
C29 H29B 0.9900 . ?
C26 C25 1.497(6) . ?
C26 H26A 0.9900 . ?
C26 H26B 0.9900 . ?
C33 H33A 0.9900 . ?
C33 H33B 0.9900 . ?
C30 C31 1.493(5) . ?
C30 H30A 0.9900 . ?
C30 H30B 0.9900 . ?
C31 H31A 0.9900 . ?
C31 H31B 0.9900 . ?
C35 C36 1.517(6) . ?
C35 H35A 0.9900 . ?
C35 H35B 0.9900 . ?
C25 H25A 0.9900 . ?
C25 H25B 0.9900 . ?
C5 C6 1.373(8) . ?
C36 C37 1.498(6) . ?
C36 H36A 0.9900 . ?
C36 H36B 0.9900 . ?
C9 C10 1.356(7) . ?
C9 H9 0.9500 . ?
C10 H10 0.9500 . ?
C37 C38 1.507(7) . ?
C37 H37A 0.9900 . ?
C37 H37B 0.9900 . ?
C6 C7 1.372(7) . ?
C6 H6 0.9500 . ?
C39 C40 1.491(7) . ?
C39 C38 1.503(6) . ?
C39 H39A 0.9900 . ?
C39 H39B 0.9900 . ?
C38 H38A 0.9900 . ?
C38 H38B 0.9900 . ?
C14 H14A 0.9800 . ?
C14 H14B 0.9800 . ?
C14 H14C 0.9800 . ?
C7 H7 0.9500 . ?
C40 C41 1.496(6) . ?
C40 H40A 0.9900 . ?
C40 H40B 0.9900 . ?
C41 H41A 0.9800 . ?
C41 H41B 0.9800 . ?
C41 H41C 0.9800 . ?
C1 H1A 0.9800 . ?
C1 H1B 0.9800 . ?
C1 H1C 0.9800 . ?
